data_1565256
loop_
_publ_author_name
'Singh, Munendra Pal'
'Baruah, Jubaraj B.'

_publ_section_title
;
 Detection of hydroxyaromatics in a superior manner by a water soluble
 fluorescent iron-complex
;
_journal_name_full 'Inorganica Chimica Acta'
_journal_page_first 119467
_journal_paper_doi 10.1016/j.ica.2020.119467
_journal_volume 504
_journal_year 2020
_chemical_formula_sum 'C66 H54 Fe2 N12 O30'
_chemical_formula_weight 1606.91
_space_group_crystal_system triclinic
_space_group_IT_number 2
_space_group_name_Hall '-P 1'
_space_group_name_H-M_alt 'P -1'
_atom_sites_solution_hydrogens mixed
_audit_creation_method SHELXL-2014/7
_cell_angle_alpha 103.581(6)
_cell_angle_beta 90.573(4)
_cell_angle_gamma 106.205(6)
_cell_formula_units_Z 1
_cell_length_a 9.1151(4)
_cell_length_b 13.7030(12)
_cell_length_c 15.2454(8)
_cell_measurement_reflns_used 4704
_cell_measurement_temperature 296(2)
_cell_measurement_theta_max 26.6830
_cell_measurement_theta_min 3.1870
_cell_volume 1771.6(2)
_computing_structure_refinement 'SHELXL-2014/7 (Sheldrick, 2014)'
_diffrn_ambient_temperature 296(2)
_diffrn_measured_fraction_theta_full 0.995
_diffrn_measured_fraction_theta_max 0.995
_diffrn_measurement_device_type 'CCD area detector'
_diffrn_measurement_method 'phi and omega scans'
_diffrn_radiation_type MoK\a
_diffrn_radiation_wavelength 0.71073
_diffrn_reflns_av_R_equivalents 0.0200
_diffrn_reflns_av_unetI/netI 0.0422
_diffrn_reflns_Laue_measured_fraction_full 0.995
_diffrn_reflns_Laue_measured_fraction_max 0.995
_diffrn_reflns_limit_h_max 10
_diffrn_reflns_limit_h_min -10
_diffrn_reflns_limit_k_max 16
_diffrn_reflns_limit_k_min -13
_diffrn_reflns_limit_l_max 18
_diffrn_reflns_limit_l_min -18
_diffrn_reflns_number 10881
_diffrn_reflns_point_group_measured_fraction_full 0.995
_diffrn_reflns_point_group_measured_fraction_max 0.995
_diffrn_reflns_theta_full 25.049
_diffrn_reflns_theta_max 25.049
_diffrn_reflns_theta_min 2.884
_exptl_absorpt_coefficient_mu 0.507
_exptl_absorpt_correction_T_max 1.00000
_exptl_absorpt_correction_T_min 0.86616
_exptl_absorpt_correction_type multi-scan
_exptl_absorpt_process_details multi-scan
_exptl_crystal_colour red
_exptl_crystal_density_diffrn 1.506
_exptl_crystal_description block
_exptl_crystal_F_000 826
_exptl_crystal_size_max 0.28
_exptl_crystal_size_mid 0.22
_exptl_crystal_size_min 0.19
_refine_diff_density_max 0.729
_refine_diff_density_min -0.348
_refine_diff_density_rms 0.075
_refine_ls_extinction_coef .
_refine_ls_extinction_method none
_refine_ls_goodness_of_fit_ref 1.015
_refine_ls_hydrogen_treatment mixed
_refine_ls_matrix_type full
_refine_ls_number_parameters 501
_refine_ls_number_reflns 6234
_refine_ls_number_restraints 4
_refine_ls_restrained_S_all 1.218
_refine_ls_R_factor_all 0.0740
_refine_ls_R_factor_gt 0.0595
_refine_ls_shift/su_max 0.001
_refine_ls_shift/su_mean 0.000
_refine_ls_structure_factor_coef Fsqd
_refine_ls_weighting_details 'w=1/[\s^2^(Fo^2^)+(0.1380P)^2^+0.1379P] where P=(Fo^2^+2Fc^2^)/3'
_refine_ls_weighting_scheme calc
_refine_ls_wR_factor_gt 0.1784
_refine_ls_wR_factor_ref 0.2018
_reflns_Friedel_coverage 0.000
_reflns_Friedel_fraction_full .
_reflns_Friedel_fraction_max .
_reflns_number_gt 4949
_reflns_number_total 6234
_reflns_threshold_expression 'I > 2\s(I)'
_cod_data_source_file ICA-2020-504-119467.cif
_cod_data_source_block complex2
_cod_database_code 1565256
_shelx_shelxl_version_number 2014/7
_shelx_space_group_comment
;
The symmetry employed for this shelxl refinement is uniquely defined
by the following loop, which should always be used as a source of
symmetry information in preference to the above space-group names.
They are only intended as comments.
;

loop_
_space_group_symop_operation_xyz
'x, y, z'
'-x, -y, -z'

loop_
_atom_site_label
_atom_site_type_symbol
_atom_site_fract_x
_atom_site_fract_y
_atom_site_fract_z
_atom_site_U_iso_or_equiv
_atom_site_adp_type
_atom_site_occupancy
_atom_site_site_symmetry_order
_atom_site_calc_flag
_atom_site_refinement_flags_posn
_atom_site_refinement_flags_adp
_atom_site_refinement_flags_occupancy
_atom_site_disorder_assembly
_atom_site_disorder_group
Fe1 Fe 0.77068(5) 0.06326(4) 0.33330(3) 0.0452(2) Uani 1 1 d . . . . .
O3 O 0.8708(3) -0.03539(19) 0.25557(15) 0.0514(6) Uani 1 1 d . . . . .
O8 O 0.5738(3) -0.0526(2) 0.32531(16) 0.0545(6) Uani 1 1 d . . . . .
O7 O 0.9691(3) 0.1644(2) 0.40301(18) 0.0591(6) Uani 1 1 d . . . . .
O6 O 0.6670(3) 0.1776(2) 0.34951(19) 0.0649(7) Uani 1 1 d . . . . .
O2 O 0.6220(3) 0.7369(2) 1.03468(19) 0.0677(7) Uani 1 1 d . . . . .
N3 N 0.6734(3) 0.8013(2) 0.91091(19) 0.0482(7) Uani 1 1 d . . . . .
N5 N 0.7712(3) 0.0281(2) 0.45747(17) 0.0453(7) Uani 1 1 d . . . . .
N2 N 0.5330(3) 0.4284(2) 0.75346(19) 0.0504(7) Uani 1 1 d . . . . .
N4 N 0.8029(3) 0.1139(2) 0.2157(2) 0.0500(7) Uani 1 1 d . . . . .
O4 O 0.9730(4) -0.0796(3) 0.1243(2) 0.0824(9) Uani 1 1 d . . . . .
O9 O 0.4250(3) -0.1668(2) 0.3948(2) 0.0750(8) Uani 1 1 d . . . . .
O1 O 0.7296(4) 0.8673(2) 0.7885(2) 0.0750(8) Uani 1 1 d . . . . .
C15 C 0.8760(4) 0.0673(3) 0.1518(2) 0.0506(8) Uani 1 1 d . . . . .
O10 O 1.1181(3) 0.2213(3) 0.5306(2) 0.0848(10) Uani 1 1 d . . . . .
C11 C 0.4619(4) 1.1144(3) 0.9686(2) 0.0448(7) Uani 1 1 d . . . . .
C12 C 0.4646(3) 1.0389(2) 1.0174(2) 0.0421(7) Uani 1 1 d . . . . .
C14 C 0.9122(4) -0.0242(3) 0.1764(2) 0.0524(8) Uani 1 1 d . . . . .
N1 N 0.3411(4) 0.3162(3) 0.6729(3) 0.0791(11) Uani 1 1 d D . . . .
O11 O 1.2548(4) 0.7721(3) 0.2387(3) 0.1001(12) Uani 1 1 d . . . . .
H11 H 1.3197 0.7685 0.2745 0.150 Uiso 1 1 calc R U . . .
C8 C 0.6045(4) 0.9597(3) 0.8998(2) 0.0465(8) Uani 1 1 d . . . . .
C6 C 0.7356(4) 0.7135(3) 0.8716(3) 0.0525(8) Uani 1 1 d . . . . .
H6A H 0.7958 0.7009 0.9183 0.063 Uiso 1 1 calc R U . . .
H6B H 0.8024 0.7315 0.8251 0.063 Uiso 1 1 calc R U . . .
C7 C 0.6749(4) 0.8746(3) 0.8606(2) 0.0521(8) Uani 1 1 d . . . . .
C26 C 0.6567(4) -0.0494(3) 0.4714(2) 0.0502(8) Uani 1 1 d . . . . .
C22 C 0.8876(4) 0.0844(3) 0.5196(2) 0.0555(10) Uani 1 1 d . . . . .
C27 C 0.5404(4) -0.0951(3) 0.3930(3) 0.0546(9) Uani 1 1 d . . . . .
C19 C 0.7547(4) 0.1962(3) 0.2089(3) 0.0566(9) Uani 1 1 d . . . . .
C9 C 0.6021(4) 1.0354(3) 0.8550(2) 0.0551(9) Uani 1 1 d . . . . .
H9 H 0.6485 1.0351 0.8009 0.066 Uiso 1 1 calc R U . . .
C16 C 0.9046(4) 0.1036(3) 0.0745(3) 0.0650(11) Uani 1 1 d . . . . .
H16 H 0.9554 0.0715 0.0291 0.078 Uiso 1 1 calc R U . . .
C10 C 0.5313(4) 1.1122(3) 0.8892(2) 0.0532(9) Uani 1 1 d . . . . .
H10 H 0.5310 1.1628 0.8579 0.064 Uiso 1 1 calc R U . . .
C5 C 0.6043(4) 0.6140(3) 0.8305(3) 0.0545(9) Uani 1 1 d . . . . .
H5A H 0.5415 0.5941 0.8780 0.065 Uiso 1 1 calc R U . . .
H5B H 0.5402 0.6287 0.7870 0.065 Uiso 1 1 calc R U . . .
C13 C 0.6145(4) 0.8026(3) 0.9951(2) 0.0498(8) Uani 1 1 d . . . . .
O5 O 0.6300(4) 0.3093(3) 0.2983(3) 0.1021(12) Uani 1 1 d . . . . .
O12 O 0.8719(5) 0.5655(4) -0.0089(3) 0.1115(13) Uani 1 1 d . . . . .
C20 C 0.6771(4) 0.2325(3) 0.2906(3) 0.0659(10) Uani 1 1 d . . . . .
C4 C 0.6630(4) 0.5242(3) 0.7842(3) 0.0566(9) Uani 1 1 d . . . . .
H4A H 0.7173 0.5407 0.7327 0.068 Uiso 1 1 calc R U . . .
H4B H 0.7339 0.5128 0.8258 0.068 Uiso 1 1 calc R U . . .
C28 C 1.1259(5) 0.6892(3) 0.2318(3) 0.0669(11) Uani 1 1 d . . . . .
C1 C 0.4503(5) 0.3934(4) 0.6753(3) 0.0702(11) Uani 1 1 d . . . . .
H1 H 0.4723 0.4241 0.6268 0.084 Uiso 1 1 calc DR U . . .
N6 N 0.8266(6) 0.5222(4) 0.0510(3) 0.0921(13) Uani 1 1 d . . . . .
C21 C 1.0025(4) 0.1642(3) 0.4838(2) 0.0560(9) Uani 1 1 d . . . . .
C25 C 0.6571(5) -0.0756(4) 0.5550(3) 0.0728(13) Uani 1 1 d . . . . .
H25 H 0.5781 -0.1296 0.5667 0.087 Uiso 1 1 calc R U . . .
C3 C 0.4634(5) 0.3631(3) 0.8056(3) 0.0616(10) Uani 1 1 d . . . . .
H3 H 0.4951 0.3676 0.8650 0.074 Uiso 1 1 calc R U . . .
C33 C 1.0807(5) 0.6448(3) 0.3026(3) 0.0647(10) Uani 1 1 d . . . . .
H33 H 1.1383 0.6707 0.3581 0.078 Uiso 1 1 calc R U . . .
C18 C 0.7812(5) 0.2348(4) 0.1331(3) 0.0730(13) Uani 1 1 d . . . . .
H18 H 0.7486 0.2917 0.1273 0.088 Uiso 1 1 calc R U . . .
C30 C 0.9131(5) 0.5662(3) 0.1395(3) 0.0653(10) Uani 1 1 d . . . . .
C17 C 0.8573(5) 0.1871(4) 0.0657(3) 0.0746(13) Uani 1 1 d . . . . .
H17 H 0.8763 0.2122 0.0140 0.090 Uiso 1 1 calc R U . . .
C31 C 0.8632(5) 0.5212(4) 0.2090(4) 0.0775(13) Uani 1 1 d . . . . .
H31 H 0.7744 0.4653 0.2013 0.093 Uiso 1 1 calc R U . . .
C24 C 0.7767(6) -0.0198(5) 0.6193(3) 0.0793(15) Uani 1 1 d . . . . .
H24 H 0.7794 -0.0374 0.6745 0.095 Uiso 1 1 calc R U . . .
C2 C 0.3425(5) 0.2920(3) 0.7568(4) 0.0748(12) Uani 1 1 d . . . . .
H2 H 0.2733 0.2376 0.7747 0.090 Uiso 1 1 calc R U . . .
C32 C 0.9499(5) 0.5620(4) 0.2910(3) 0.0775(12) Uani 1 1 d . . . . .
H32 H 0.9192 0.5328 0.3395 0.093 Uiso 1 1 calc R U . . .
C29 C 1.0433(5) 0.6505(4) 0.1499(3) 0.0738(12) Uani 1 1 d . . . . .
H29 H 1.0739 0.6803 0.1018 0.089 Uiso 1 1 calc R U . . .
C23 C 0.8916(5) 0.0612(4) 0.6031(3) 0.0715(13) Uani 1 1 d . . . . .
H23 H 0.9708 0.0998 0.6473 0.086 Uiso 1 1 calc R U . . .
O13 O 0.7183(5) 0.4431(4) 0.0418(3) 0.1389(18) Uani 1 1 d . . . . .
H1N H 0.262(4) 0.268(3) 0.650(3) 0.097(17) Uiso 1 1 d D . . . .
O15 O 0.4391(10) 0.3776(8) 0.4297(6) 0.346(7) Uani 1 1 d DG . . . .
H15A H 0.3826 0.4159 0.4235 0.519 Uiso 1 1 d DG U . . .
H15B H 0.3832 0.3164 0.4293 0.519 Uiso 1 1 d G U . . .
O14 O 0.8614(15) 0.6508(8) 0.6376(7) 0.427(10) Uani 1 1 d DG . . . .
H14A H 0.8327 0.5869 0.6083 0.640 Uiso 1 1 d DG U . . .
H14B H 0.9342 0.6848 0.6123 0.640 Uiso 1 1 d G U . . .

loop_
_atom_site_aniso_label
_atom_site_aniso_U_11
_atom_site_aniso_U_22
_atom_site_aniso_U_33
_atom_site_aniso_U_23
_atom_site_aniso_U_13
_atom_site_aniso_U_12
Fe1 0.0501(3) 0.0544(4) 0.0345(3) 0.0177(2) 0.0025(2) 0.0149(2)
O3 0.0593(14) 0.0598(15) 0.0406(13) 0.0176(11) 0.0065(10) 0.0215(11)
O8 0.0501(13) 0.0693(17) 0.0447(14) 0.0203(12) 0.0028(10) 0.0131(11)
O7 0.0579(14) 0.0602(16) 0.0533(16) 0.0115(12) -0.0024(12) 0.0100(12)
O6 0.0704(16) 0.0718(18) 0.0657(17) 0.0280(15) 0.0123(13) 0.0324(14)
O2 0.0946(19) 0.0598(17) 0.0607(17) 0.0318(14) 0.0070(14) 0.0275(15)
N3 0.0526(16) 0.0405(15) 0.0463(16) 0.0138(13) 0.0015(12) 0.0027(12)
N5 0.0540(16) 0.0624(18) 0.0309(14) 0.0150(13) 0.0079(12) 0.0321(14)
N2 0.0597(17) 0.0418(16) 0.0453(16) 0.0069(13) -0.0053(13) 0.0111(13)
N4 0.0475(15) 0.0533(17) 0.0466(17) 0.0229(14) -0.0049(12) 0.0017(13)
O4 0.106(2) 0.085(2) 0.0597(18) 0.0149(16) 0.0328(17) 0.0333(18)
O9 0.0660(17) 0.0677(19) 0.096(2) 0.0355(17) 0.0252(16) 0.0144(14)
O1 0.114(2) 0.0603(18) 0.0572(17) 0.0228(14) 0.0323(16) 0.0279(16)
C15 0.0443(17) 0.059(2) 0.0362(17) 0.0135(16) 0.0010(14) -0.0052(15)
O10 0.0709(18) 0.090(2) 0.073(2) -0.0168(17) -0.0221(15) 0.0215(16)
C11 0.0478(17) 0.0386(17) 0.0427(18) 0.0154(14) -0.0040(14) 0.0002(13)
C12 0.0451(17) 0.0370(17) 0.0355(16) 0.0138(13) -0.0053(13) -0.0054(12)
C14 0.054(2) 0.057(2) 0.0384(18) 0.0129(16) 0.0036(15) 0.0038(16)
N1 0.072(2) 0.057(2) 0.088(3) -0.017(2) -0.025(2) 0.015(2)
O11 0.093(2) 0.097(3) 0.094(3) 0.041(2) 0.015(2) -0.014(2)
C8 0.0513(18) 0.0403(18) 0.0388(17) 0.0111(14) -0.0008(14) -0.0021(14)
C6 0.0474(18) 0.0429(19) 0.063(2) 0.0140(16) 0.0044(16) 0.0062(14)
C7 0.062(2) 0.0400(19) 0.047(2) 0.0128(15) 0.0031(16) 0.0014(15)
C26 0.058(2) 0.065(2) 0.0465(19) 0.0276(17) 0.0209(16) 0.0366(18)
C22 0.066(2) 0.081(3) 0.0336(17) 0.0069(17) 0.0051(15) 0.051(2)
C27 0.058(2) 0.053(2) 0.063(2) 0.0212(18) 0.0200(17) 0.0257(17)
C19 0.0492(19) 0.058(2) 0.064(2) 0.0310(19) -0.0080(16) 0.0043(16)
C9 0.074(2) 0.048(2) 0.0417(19) 0.0196(16) 0.0075(17) 0.0088(17)
C16 0.061(2) 0.075(3) 0.045(2) 0.023(2) -0.0006(16) -0.0106(19)
C10 0.073(2) 0.0438(19) 0.0414(19) 0.0198(16) 0.0029(16) 0.0073(16)
C5 0.0487(18) 0.0437(19) 0.064(2) 0.0092(17) -0.0038(16) 0.0055(15)
C13 0.0581(19) 0.0394(18) 0.0454(19) 0.0151(15) -0.0080(15) 0.0006(14)
O5 0.105(3) 0.098(3) 0.138(3) 0.061(3) 0.019(2) 0.060(2)
O12 0.150(3) 0.111(3) 0.084(3) 0.021(2) -0.019(2) 0.058(3)
C20 0.060(2) 0.064(3) 0.080(3) 0.030(2) -0.002(2) 0.0202(19)
C4 0.055(2) 0.052(2) 0.059(2) 0.0134(18) 0.0011(17) 0.0102(16)
C28 0.071(2) 0.058(2) 0.072(3) 0.025(2) 0.019(2) 0.0129(19)
C1 0.085(3) 0.070(3) 0.053(2) 0.007(2) -0.009(2) 0.025(2)
N6 0.095(3) 0.109(4) 0.074(3) 0.012(3) -0.001(2) 0.042(3)
C21 0.057(2) 0.063(2) 0.046(2) -0.0037(17) -0.0044(17) 0.0285(18)
C25 0.084(3) 0.106(4) 0.070(3) 0.055(3) 0.042(2) 0.064(3)
C3 0.074(2) 0.045(2) 0.066(2) 0.0144(18) -0.002(2) 0.0154(18)
C33 0.074(3) 0.066(3) 0.059(2) 0.022(2) 0.014(2) 0.024(2)
C18 0.068(2) 0.069(3) 0.081(3) 0.047(3) -0.021(2) -0.005(2)
C30 0.068(2) 0.065(3) 0.069(3) 0.015(2) 0.014(2) 0.032(2)
C17 0.071(3) 0.085(3) 0.059(3) 0.047(2) -0.007(2) -0.015(2)
C31 0.072(3) 0.059(3) 0.094(4) 0.013(2) 0.024(3) 0.011(2)
C24 0.105(3) 0.130(4) 0.045(2) 0.042(3) 0.030(2) 0.084(3)
C2 0.076(3) 0.043(2) 0.101(4) 0.010(2) -0.002(2) 0.017(2)
C32 0.093(3) 0.073(3) 0.074(3) 0.032(2) 0.027(3) 0.022(3)
C29 0.086(3) 0.071(3) 0.071(3) 0.035(2) 0.016(2) 0.020(2)
C23 0.082(3) 0.117(4) 0.036(2) 0.012(2) 0.0034(19) 0.065(3)
O13 0.091(3) 0.159(4) 0.120(4) -0.008(3) -0.013(2) -0.001(3)
O15 0.454(17) 0.396(16) 0.278(13) 0.109(12) 0.144(13) 0.241(15)
O14 0.66(3) 0.262(11) 0.237(10) 0.129(9) 0.083(13) -0.121(13)

loop_
_atom_type_symbol
_atom_type_description
_atom_type_scat_dispersion_real
_atom_type_scat_dispersion_imag
_atom_type_scat_source
C C 0.0033 0.0016 'International Tables Vol C Tables 4.2.6.8 and 6.1.1.4'
H H 0.0000 0.0000 'International Tables Vol C Tables 4.2.6.8 and 6.1.1.4'
Fe Fe 0.3463 0.8444 'International Tables Vol C Tables 4.2.6.8 and 6.1.1.4'
N N 0.0061 0.0033 'International Tables Vol C Tables 4.2.6.8 and 6.1.1.4'
O O 0.0106 0.0060 'International Tables Vol C Tables 4.2.6.8 and 6.1.1.4'

loop_
_geom_angle_atom_site_label_1
_geom_angle_atom_site_label_2
_geom_angle_atom_site_label_3
_geom_angle
_geom_angle_site_symmetry_1
_geom_angle_site_symmetry_3
O3 Fe1 O6 150.83(11) . .
O3 Fe1 O8 91.70(10) . .
O6 Fe1 O8 94.44(11) . .
O3 Fe1 O7 95.85(10) . .
O6 Fe1 O7 92.32(11) . .
O8 Fe1 O7 151.29(10) . .
O3 Fe1 N5 104.20(10) . .
O6 Fe1 N5 104.96(10) . .
O8 Fe1 N5 75.90(10) . .
O7 Fe1 N5 75.40(11) . .
O3 Fe1 N4 75.56(11) . .
O6 Fe1 N4 75.77(11) . .
O8 Fe1 N4 112.78(10) . .
O7 Fe1 N4 95.92(11) . .
N5 Fe1 N4 171.29(11) . .
C14 O3 Fe1 121.1(2) . .
C27 O8 Fe1 119.9(2) . .
C21 O7 Fe1 120.4(3) . .
C20 O6 Fe1 120.2(3) . .
C13 N3 C7 125.4(3) . .
C13 N3 C6 116.6(3) . .
C7 N3 C6 118.0(3) . .
C26 N5 C22 123.5(3) . .
C26 N5 Fe1 118.1(2) . .
C22 N5 Fe1 118.3(2) . .
C1 N2 C3 105.4(3) . .
C1 N2 C4 128.5(3) . .
C3 N2 C4 125.8(3) . .
C15 N4 C19 122.7(3) . .
C15 N4 Fe1 118.9(2) . .
C19 N4 Fe1 118.3(2) . .
N4 C15 C16 119.5(4) . .
N4 C15 C14 111.1(3) . .
C16 C15 C14 129.4(4) . .
C10 C11 C12 119.8(3) . .
C10 C11 C13 120.3(3) . 2_677
C12 C11 C13 119.8(3) . 2_677
C12 C12 C11 119.4(4) 2_677 .
C12 C12 C8 119.7(4) 2_677 2_677
C11 C12 C8 120.9(3) . 2_677
O4 C14 O3 126.2(4) . .
O4 C14 C15 120.7(3) . .
O3 C14 C15 113.1(3) . .
C1 N1 C2 108.1(4) . .
C1 N1 H1N 157(4) . .
C2 N1 H1N 95(4) . .
C28 O11 H11 109.5 . .
C9 C8 C12 119.4(3) . 2_677
C9 C8 C7 120.7(3) . .
C12 C8 C7 119.9(3) 2_677 .
N3 C6 C5 110.1(3) . .
N3 C6 H6A 109.6 . .
C5 C6 H6A 109.6 . .
N3 C6 H6B 109.6 . .
C5 C6 H6B 109.6 . .
H6A C6 H6B 108.2 . .
O1 C7 N3 120.5(3) . .
O1 C7 C8 122.6(3) . .
N3 C7 C8 116.9(3) . .
N5 C26 C25 118.8(4) . .
N5 C26 C27 112.2(3) . .
C25 C26 C27 129.0(4) . .
N5 C22 C23 119.4(4) . .
N5 C22 C21 111.7(3) . .
C23 C22 C21 128.9(4) . .
O9 C27 O8 125.2(4) . .
O9 C27 C26 121.0(3) . .
O8 C27 C26 113.8(3) . .
N4 C19 C18 119.5(4) . .
N4 C19 C20 110.9(3) . .
C18 C19 C20 129.6(4) . .
C8 C9 C10 120.9(3) . .
C8 C9 H9 119.5 . .
C10 C9 H9 119.5 . .
C17 C16 C15 119.2(4) . .
C17 C16 H16 120.4 . .
C15 C16 H16 120.4 . .
C11 C10 C9 120.7(3) . .
C11 C10 H10 119.6 . .
C9 C10 H10 119.6 . .
C4 C5 C6 111.8(3) . .
C4 C5 H5A 109.2 . .
C6 C5 H5A 109.2 . .
C4 C5 H5B 109.2 . .
C6 C5 H5B 109.2 . .
H5A C5 H5B 107.9 . .
O2 C13 N3 120.5(3) . .
O2 C13 C11 122.5(3) . 2_677
N3 C13 C11 116.9(3) . 2_677
O5 C20 O6 125.0(4) . .
O5 C20 C19 120.5(4) . .
O6 C20 C19 114.5(3) . .
N2 C4 C5 109.5(3) . .
N2 C4 H4A 109.8 . .
C5 C4 H4A 109.8 . .
N2 C4 H4B 109.8 . .
C5 C4 H4B 109.8 . .
H4A C4 H4B 108.2 . .
C29 C28 O11 117.0(4) . .
C29 C28 C33 120.3(4) . .
O11 C28 C33 122.7(4) . .
N1 C1 N2 113.0(4) . .
N1 C1 H1 123.5 . .
N2 C1 H1 123.5 . .
O12 N6 O13 125.1(5) . .
O12 N6 C30 116.9(5) . .
O13 N6 C30 117.9(5) . .
O10 C21 O7 125.1(4) . .
O10 C21 C22 120.8(4) . .
O7 C21 C22 114.1(3) . .
C24 C25 C26 118.7(4) . .
C24 C25 H25 120.6 . .
C26 C25 H25 120.6 . .
C2 C3 N2 108.0(4) . .
C2 C3 H3 126.0 . .
N2 C3 H3 126.0 . .
C28 C33 C32 119.7(4) . .
C28 C33 H33 120.1 . .
C32 C33 H33 120.1 . .
C19 C18 C17 118.7(4) . .
C19 C18 H18 120.7 . .
C17 C18 H18 120.7 . .
C31 C30 C29 122.2(4) . .
C31 C30 N6 118.6(4) . .
C29 C30 N6 119.2(4) . .
C16 C17 C18 120.4(4) . .
C16 C17 H17 119.8 . .
C18 C17 H17 119.8 . .
C30 C31 C32 117.3(4) . .
C30 C31 H31 121.3 . .
C32 C31 H31 121.3 . .
C23 C24 C25 120.9(4) . .
C23 C24 H24 119.6 . .
C25 C24 H24 119.6 . .
C3 C2 N1 105.5(4) . .
C3 C2 H2 127.3 . .
N1 C2 H2 127.3 . .
C33 C32 C31 121.4(4) . .
C33 C32 H32 119.3 . .
C31 C32 H32 119.3 . .
C28 C29 C30 119.0(4) . .
C28 C29 H29 120.5 . .
C30 C29 H29 120.5 . .
C24 C23 C22 118.7(4) . .
C24 C23 H23 120.6 . .
C22 C23 H23 120.6 . .
H15A O15 H15B 109.5 . .
H14A O14 H14B 109.5 . .

loop_
_geom_bond_atom_site_label_1
_geom_bond_atom_site_label_2
_geom_bond_distance
_geom_bond_site_symmetry_2
Fe1 O3 2.005(2) .
Fe1 O6 2.014(3) .
Fe1 O8 2.018(2) .
Fe1 O7 2.048(2) .
Fe1 N5 2.060(3) .
Fe1 N4 2.065(3) .
O3 C14 1.299(4) .
O8 C27 1.299(4) .
O7 C21 1.267(4) .
O6 C20 1.290(5) .
O2 C13 1.211(4) .
N3 C13 1.394(4) .
N3 C7 1.397(4) .
N3 C6 1.476(4) .
N5 C26 1.325(5) .
N5 C22 1.341(5) .
N2 C1 1.316(5) .
N2 C3 1.365(5) .
N2 C4 1.476(5) .
N4 C15 1.326(5) .
N4 C19 1.344(5) .
O4 C14 1.214(4) .
O9 C27 1.228(4) .
O1 C7 1.206(4) .
C15 C16 1.384(5) .
C15 C14 1.506(5) .
O10 C21 1.222(5) .
C11 C10 1.370(5) .
C11 C12 1.413(4) .
C11 C13 1.497(5) 2_677
C12 C12 1.399(7) 2_677
C12 C8 1.416(4) 2_677
N1 C1 1.228(6) .
N1 C2 1.395(7) .
N1 H1N 0.84(2) .
O11 C28 1.370(5) .
O11 H11 0.8200 .
C8 C9 1.374(5) .
C8 C12 1.416(4) 2_677
C8 C7 1.491(5) .
C6 C5 1.536(5) .
C6 H6A 0.9700 .
C6 H6B 0.9700 .
C26 C25 1.402(5) .
C26 C27 1.482(5) .
C22 C23 1.386(5) .
C22 C21 1.497(6) .
C19 C18 1.376(6) .
C19 C20 1.490(6) .
C9 C10 1.387(5) .
C9 H9 0.9300 .
C16 C17 1.363(6) .
C16 H16 0.9300 .
C10 H10 0.9300 .
C5 C4 1.506(5) .
C5 H5A 0.9700 .
C5 H5B 0.9700 .
C13 C11 1.497(5) 2_677
O5 C20 1.225(5) .
O12 N6 1.216(6) .
C4 H4A 0.9700 .
C4 H4B 0.9700 .
C28 C29 1.361(6) .
C28 C33 1.372(6) .
C1 H1 0.9300 .
N6 O13 1.224(7) .
N6 C30 1.462(6) .
C25 C24 1.377(7) .
C25 H25 0.9300 .
C3 C2 1.327(6) .
C3 H3 0.9300 .
C33 C32 1.374(6) .
C33 H33 0.9300 .
C18 C17 1.385(7) .
C18 H18 0.9300 .
C30 C31 1.368(6) .
C30 C29 1.383(6) .
C17 H17 0.9300 .
C31 C32 1.381(7) .
C31 H31 0.9300 .
C24 C23 1.369(7) .
C24 H24 0.9300 .
C2 H2 0.9300 .
C32 H32 0.9300 .
C29 H29 0.9300 .
C23 H23 0.9300 .
O15 H15A 0.8500 .
O15 H15B 0.8499 .
O14 H14A 0.8500 .
O14 H14B 0.8500 .
